data_7245783
loop_
_publ_author_name
'Jabeur, Wiem'
'Msalmi, Rawia'
'Korb, Marcus'
'Hassen, Fredj'
'Guesmi, Ahlem'
'Houas, Ammar'
'Ben Hamadi , Naoufel'
'Na\"ili, Houcine'

_publ_section_title
;
 Excitation dependent white and red-NIR emission of MnII-based complex
;
_journal_name_full CrystEngComm
_journal_paper_doi 10.1039/D2CE01138G
_journal_year 2022
_chemical_formula_moiety 'C10 H14 Cl4 Mn N6, 2(C5 H8 N3)'
_chemical_formula_sum 'C20 H30 Cl4 Mn N12'
_chemical_formula_weight 635.30
_space_group_crystal_system triclinic
_space_group_IT_number 2
_space_group_name_Hall '-P 1'
_space_group_name_H-M_alt 'P -1'
_atom_sites_solution_hydrogens mixed
_audit_creation_method SHELXL-2013
_audit_update_record
;
2021-03-29 deposited with the CCDC.	2022-11-09 downloaded from the CCDC.
;
_cell_angle_alpha 108.104(9)
_cell_angle_beta 96.967(9)
_cell_angle_gamma 110.004(10)
_cell_formula_units_Z 1
_cell_length_a 7.6700(8)
_cell_length_b 9.0452(10)
_cell_length_c 11.0423(10)
_cell_measurement_reflns_used 2442
_cell_measurement_temperature 121.0(4)
_cell_measurement_theta_max 27.5800
_cell_measurement_theta_min 3.7950
_cell_volume 661.63(14)
_computing_cell_refinement 'CrysAlisPro 1.171.38.41l (Rigaku OD, 2015)'
_computing_data_collection 'CrysAlisPro 1.171.38.41l (Rigaku OD, 2015)'
_computing_data_reduction 'CrysAlisPro 1.171.38.41l (Rigaku OD, 2015)'
_computing_structure_refinement 'SHELXL-2013 (Sheldrick, 2013)'
_computing_structure_solution 'SHELXS-2013 (Sheldrick, 2013)'
_diffrn_ambient_temperature 121.0(4)
_diffrn_measured_fraction_theta_full 0.990
_diffrn_measured_fraction_theta_max 0.990
_diffrn_measurement_device_type 'oxford gemini s'
_diffrn_measurement_method '\w scans'
_diffrn_radiation_type MoK\a
_diffrn_radiation_wavelength 0.71073
_diffrn_reflns_av_R_equivalents 0.0229
_diffrn_reflns_av_unetI/netI 0.0385
_diffrn_reflns_Laue_measured_fraction_full 0.990
_diffrn_reflns_Laue_measured_fraction_max 0.990
_diffrn_reflns_limit_h_max 9
_diffrn_reflns_limit_h_min -7
_diffrn_reflns_limit_k_max 10
_diffrn_reflns_limit_k_min -10
_diffrn_reflns_limit_l_max 12
_diffrn_reflns_limit_l_min -13
_diffrn_reflns_number 4168
_diffrn_reflns_point_group_measured_fraction_full 0.990
_diffrn_reflns_point_group_measured_fraction_max 0.990
_diffrn_reflns_theta_full 25.000
_diffrn_reflns_theta_max 24.998
_diffrn_reflns_theta_min 2.923
_exptl_absorpt_coefficient_mu 0.939
_exptl_absorpt_correction_T_max 1.00000
_exptl_absorpt_correction_T_min 0.85249
_exptl_absorpt_correction_type multi-scan
_exptl_absorpt_process_details
;
CrysAlisPro 1.171.38.41l (Rigaku Oxford Diffraction, 2015)
Empirical absorption correction using spherical harmonics,
 implemented in SCALE3 ABSPACK scaling algorithm.
;
_exptl_crystal_colour colorless
_exptl_crystal_density_diffrn 1.594
_exptl_crystal_description block
_exptl_crystal_F_000 327
_exptl_crystal_size_max 0.1
_exptl_crystal_size_mid 0.1
_exptl_crystal_size_min 0.1
_refine_diff_density_max 2.447
_refine_diff_density_min -0.365
_refine_diff_density_rms 0.092
_refine_ls_extinction_method none
_refine_ls_goodness_of_fit_ref 1.066
_refine_ls_hydrogen_treatment mixed
_refine_ls_matrix_type full
_refine_ls_number_parameters 192
_refine_ls_number_reflns 2312
_refine_ls_number_restraints 0
_refine_ls_restrained_S_all 1.066
_refine_ls_R_factor_all 0.0453
_refine_ls_R_factor_gt 0.0400
_refine_ls_shift/su_max 0.002
_refine_ls_shift/su_mean 0.000
_refine_ls_structure_factor_coef Fsqd
_refine_ls_weighting_details 'w=1/[\s^2^(Fo^2^)+(0.0581P)^2^+0.3191P] where P=(Fo^2^+2Fc^2^)/3'
_refine_ls_weighting_scheme calc
_refine_ls_wR_factor_gt 0.0996
_refine_ls_wR_factor_ref 0.1049
_reflns_Friedel_coverage 0.000
_reflns_number_gt 2052
_reflns_number_total 2312
_reflns_threshold_expression 'I > 2\s(I)'
_cod_data_source_file d2ce01138g2.cif
_cod_data_source_block NH-J3
_cod_original_cell_volume 661.63(13)
_cod_database_code 7245783
_shelx_space_group_comment
;
The symmetry employed for this shelxl refinement is uniquely defined
by the following loop, which should always be used as a source of
symmetry information in preference to the above space-group names.
They are only intended as comments.
;
_oxdiff_exptl_absorpt_empirical_full_min 0.895
_oxdiff_exptl_absorpt_empirical_full_max 1.286
_oxdiff_exptl_absorpt_empirical_details
;
Empirical correction (ABSPACK) includes:
- Absorption correction using spherical harmonics
- Frame scaling
;
_shelxl_version_number 2013-4

loop_
_space_group_symop_operation_xyz
'x, y, z'
'-x, -y, -z'

loop_
_atom_site_label
_atom_site_type_symbol
_atom_site_fract_x
_atom_site_fract_y
_atom_site_fract_z
_atom_site_U_iso_or_equiv
_atom_site_adp_type
_atom_site_occupancy
_atom_site_site_symmetry_order
_atom_site_calc_flag
_atom_site_refinement_flags_posn
_atom_site_refinement_flags_adp
_atom_site_refinement_flags_occupancy
_atom_site_disorder_assembly
_atom_site_disorder_group
C1 C 0.3198(4) 0.6975(3) 0.0944(2) 0.0152(5) Uani 1 1 d . . . . .
H1 H 0.2574 0.6567 0.0058 0.018 Uiso 1 1 calc R U . . .
C2 C 0.2602(4) 0.5942(3) 0.1639(2) 0.0168(6) Uani 1 1 d . . . . .
H2 H 0.1604 0.4870 0.1243 0.020 Uiso 1 1 calc R U . . .
C3 C 0.3572(4) 0.6589(3) 0.2961(2) 0.0144(5) Uani 1 1 d . . . . .
C4 C 0.3041(4) 0.5590(4) 0.3815(3) 0.0199(6) Uani 1 1 d . . . . .
H4A H 0.4034 0.5222 0.4021 0.030 Uiso 1 1 calc R U . . .
H4B H 0.1856 0.4617 0.3356 0.030 Uiso 1 1 calc R U . . .
H4C H 0.2892 0.6291 0.4615 0.030 Uiso 1 1 calc R U . . .
C5 C 0.5530(4) 0.9040(3) 0.2764(2) 0.0134(5) Uani 1 1 d . . . . .
C6 C 1.1213(4) 1.2141(4) 0.8720(3) 0.0206(6) Uani 1 1 d . . . . .
H7 H 1.1853 1.2355 0.9567 0.025 Uiso 1 1 calc R U . . .
C7 C 1.1951(4) 1.3204(4) 0.8106(2) 0.0198(6) Uani 1 1 d . . . . .
H8 H 1.3099 1.4156 0.8517 0.024 Uiso 1 1 calc R U . . .
C8 C 1.0915(4) 1.2817(3) 0.6817(3) 0.0167(6) Uani 1 1 d . . . . .
C9 C 1.1592(4) 1.3959(4) 0.6094(3) 0.0237(6) Uani 1 1 d . . . . .
H10A H 1.0576 1.3669 0.5351 0.036 Uiso 1 1 calc R U . . .
H10B H 1.2673 1.3826 0.5794 0.036 Uiso 1 1 calc R U . . .
H10C H 1.1964 1.5117 0.6671 0.036 Uiso 1 1 calc R U . . .
C10 C 0.8623(4) 1.0393(3) 0.6841(2) 0.0164(6) Uani 1 1 d . . . . .
Cl1 Cl 0.56927(9) 0.76596(8) -0.15325(6) 0.01758(19) Uani 1 1 d . . . . .
Cl2 Cl 0.13734(9) 0.83655(8) -0.10759(6) 0.01680(19) Uani 1 1 d . . . . .
Mn1 Mn 0.5000 1.0000 0.0000 0.01298(18) Uani 1 2 d S . P . .
N1 N 0.4627(3) 0.8532(3) 0.14738(19) 0.0133(5) Uani 1 1 d . . . . .
N2 N 0.5024(3) 0.8118(3) 0.3520(2) 0.0153(5) Uani 1 1 d . . . . .
N3 N 0.7007(3) 1.0553(3) 0.3343(3) 0.0187(5) Uani 1 1 d . . . . .
N4 N 0.9549(3) 1.0774(3) 0.8101(2) 0.0190(5) Uani 1 1 d . . . . .
N5 N 0.9312(3) 1.1434(3) 0.6202(2) 0.0148(5) Uani 1 1 d . . . . .
N6 N 0.7042(4) 0.9003(3) 0.6244(3) 0.0211(5) Uani 1 1 d . . . . .
H1N H 0.763(5) 1.084(4) 0.415(3) 0.028(9) Uiso 1 1 d . . . . .
H2N H 0.740(4) 1.102(4) 0.288(3) 0.022(8) Uiso 1 1 d . . . . .
H3N H 0.646(5) 0.877(4) 0.546(3) 0.032(9) Uiso 1 1 d . . . . .
H4N H 0.657(4) 0.854(4) 0.666(3) 0.016(8) Uiso 1 1 d . . . . .
H5N H 0.901(5) 1.007(4) 0.839(3) 0.026(9) Uiso 1 1 d . . . . .

loop_
_atom_site_aniso_label
_atom_site_aniso_U_11
_atom_site_aniso_U_22
_atom_site_aniso_U_33
_atom_site_aniso_U_23
_atom_site_aniso_U_13
_atom_site_aniso_U_12
C1 0.0173(13) 0.0162(13) 0.0144(13) 0.0057(11) 0.0038(10) 0.0093(12)
C2 0.0171(13) 0.0150(13) 0.0177(14) 0.0060(11) 0.0043(11) 0.0059(12)
C3 0.0150(13) 0.0142(13) 0.0174(13) 0.0073(11) 0.0063(11) 0.0079(11)
C4 0.0244(15) 0.0207(15) 0.0177(14) 0.0112(12) 0.0086(12) 0.0083(13)
C5 0.0170(13) 0.0155(13) 0.0121(13) 0.0064(11) 0.0065(10) 0.0096(12)
C6 0.0227(15) 0.0304(16) 0.0123(13) 0.0052(12) 0.0028(11) 0.0181(14)
C7 0.0171(13) 0.0269(16) 0.0142(14) 0.0036(12) 0.0038(11) 0.0111(13)
C8 0.0143(13) 0.0191(14) 0.0176(14) 0.0050(11) 0.0051(11) 0.0091(12)
C9 0.0220(15) 0.0240(16) 0.0232(15) 0.0118(13) 0.0065(12) 0.0043(13)
C10 0.0214(14) 0.0187(14) 0.0143(13) 0.0072(11) 0.0080(11) 0.0119(13)
Cl1 0.0219(4) 0.0191(4) 0.0160(3) 0.0090(3) 0.0086(3) 0.0098(3)
Cl2 0.0140(3) 0.0210(4) 0.0175(4) 0.0118(3) 0.0041(3) 0.0053(3)
Mn1 0.0128(3) 0.0144(3) 0.0120(3) 0.0067(2) 0.0035(2) 0.0042(2)
N1 0.0142(11) 0.0133(11) 0.0118(11) 0.0041(9) 0.0026(9) 0.0057(10)
N2 0.0158(11) 0.0175(12) 0.0126(11) 0.0063(9) 0.0045(9) 0.0059(10)
N3 0.0216(13) 0.0190(13) 0.0128(13) 0.0092(11) 0.0032(10) 0.0024(11)
N4 0.0275(14) 0.0239(13) 0.0149(12) 0.0123(11) 0.0096(10) 0.0152(12)
N5 0.0179(11) 0.0186(12) 0.0118(11) 0.0078(9) 0.0063(9) 0.0093(10)
N6 0.0268(14) 0.0206(13) 0.0168(14) 0.0121(11) 0.0088(12) 0.0052(11)

loop_
_atom_type_symbol
_atom_type_description
_atom_type_scat_dispersion_real
_atom_type_scat_dispersion_imag
_atom_type_scat_source
C C 0.0033 0.0016 'International Tables Vol C Tables 4.2.6.8 and 6.1.1.4'
H H 0.0000 0.0000 'International Tables Vol C Tables 4.2.6.8 and 6.1.1.4'
Cl Cl 0.1484 0.1585 'International Tables Vol C Tables 4.2.6.8 and 6.1.1.4'
Mn Mn 0.3368 0.7283 'International Tables Vol C Tables 4.2.6.8 and 6.1.1.4'
N N 0.0061 0.0033 'International Tables Vol C Tables 4.2.6.8 and 6.1.1.4'

loop_
_geom_angle_atom_site_label_1
_geom_angle_atom_site_label_2
_geom_angle_atom_site_label_3
_geom_angle
_geom_angle_site_symmetry_1
_geom_angle_site_symmetry_3
_geom_angle_publ_flag
N1 C1 C2 123.9(2) . . ?
N1 C1 H1 118.1 . . ?
C2 C1 H1 118.1 . . ?
C1 C2 C3 116.5(2) . . ?
C1 C2 H2 121.7 . . ?
C3 C2 H2 121.7 . . ?
N2 C3 C2 121.5(2) . . ?
N2 C3 C4 117.2(2) . . ?
C2 C3 C4 121.3(2) . . ?
C3 C4 H4A 109.5 . . ?
C3 C4 H4B 109.5 . . ?
H4A C4 H4B 109.5 . . ?
C3 C4 H4C 109.5 . . ?
H4A C4 H4C 109.5 . . ?
H4B C4 H4C 109.5 . . ?
N3 C5 N2 116.8(2) . . ?
N3 C5 N1 118.7(2) . . ?
N2 C5 N1 124.4(2) . . ?
N4 C6 C7 119.7(2) . . ?
N4 C6 H7 120.1 . . ?
C7 C6 H7 120.1 . . ?
C6 C7 C8 117.7(3) . . ?
C6 C7 H8 121.1 . . ?
C8 C7 H8 121.1 . . ?
N5 C8 C7 121.9(2) . . ?
N5 C8 C9 117.1(2) . . ?
C7 C8 C9 121.0(3) . . ?
C8 C9 H10A 109.5 . . ?
C8 C9 H10B 109.5 . . ?
H10A C9 H10B 109.5 . . ?
C8 C9 H10C 109.5 . . ?
H10A C9 H10C 109.5 . . ?
H10B C9 H10C 109.5 . . ?
N6 C10 N5 119.8(2) . . ?
N6 C10 N4 119.7(3) . . ?
N5 C10 N4 120.5(2) . . ?
N1 Mn1 N1 180.00(11) . 2_675 ?
N1 Mn1 Cl1 91.39(5) . 2_675 ?
N1 Mn1 Cl1 88.61(5) 2_675 2_675 ?
N1 Mn1 Cl1 88.60(5) . . ?
N1 Mn1 Cl1 91.40(5) 2_675 . ?
Cl1 Mn1 Cl1 180.0 2_675 . ?
N1 Mn1 Cl2 91.71(5) . 2_675 ?
N1 Mn1 Cl2 88.29(5) 2_675 2_675 ?
Cl1 Mn1 Cl2 91.20(2) 2_675 2_675 ?
Cl1 Mn1 Cl2 88.80(2) . 2_675 ?
N1 Mn1 Cl2 88.29(5) . . ?
N1 Mn1 Cl2 91.71(5) 2_675 . ?
Cl1 Mn1 Cl2 88.80(2) 2_675 . ?
Cl1 Mn1 Cl2 91.20(2) . . ?
Cl2 Mn1 Cl2 180.0 2_675 . ?
C1 N1 C5 115.5(2) . . ?
C1 N1 Mn1 113.26(15) . . ?
C5 N1 Mn1 131.15(17) . . ?
C3 N2 C5 118.2(2) . . ?
C5 N3 H1N 118(2) . . ?
C5 N3 H2N 117(2) . . ?
H1N N3 H2N 123(3) . . ?
C6 N4 C10 121.3(2) . . ?
C6 N4 H5N 126(2) . . ?
C10 N4 H5N 112(2) . . ?
C8 N5 C10 118.8(2) . . ?
C10 N6 H3N 120(2) . . ?
C10 N6 H4N 118(2) . . ?
H3N N6 H4N 121(3) . . ?

loop_
_geom_bond_atom_site_label_1
_geom_bond_atom_site_label_2
_geom_bond_distance
_geom_bond_site_symmetry_2
_geom_bond_publ_flag
C1 N1 1.343(3) . ?
C1 C2 1.381(4) . ?
C1 H1 0.9300 . ?
C2 C3 1.392(4) . ?
C2 H2 0.9300 . ?
C3 N2 1.336(3) . ?
C3 C4 1.497(3) . ?
C4 H4A 0.9600 . ?
C4 H4B 0.9600 . ?
C4 H4C 0.9600 . ?
C5 N3 1.336(3) . ?
C5 N2 1.353(3) . ?
C5 N1 1.363(3) . ?
C6 N4 1.345(4) . ?
C6 C7 1.353(4) . ?
C6 H7 0.9300 . ?
C7 C8 1.416(4) . ?
C7 H8 0.9300 . ?
C8 N5 1.325(3) . ?
C8 C9 1.490(4) . ?
C9 H10A 0.9600 . ?
C9 H10B 0.9600 . ?
C9 H10C 0.9600 . ?
C10 N6 1.317(4) . ?
C10 N5 1.351(3) . ?
C10 N4 1.361(3) . ?
Cl1 Mn1 2.5276(7) . ?
Cl2 Mn1 2.5744(7) . ?
Mn1 N1 2.385(2) . ?
Mn1 N1 2.385(2) 2_675 ?
Mn1 Cl1 2.5276(7) 2_675 ?
Mn1 Cl2 2.5744(7) 2_675 ?
N3 H1N 0.87(3) . ?
N3 H2N 0.78(3) . ?
N4 H5N 0.81(3) . ?
N6 H3N 0.84(3) . ?
N6 H4N 0.76(3) . ?

loop_
_geom_torsion_atom_site_label_1
_geom_torsion_atom_site_label_2
_geom_torsion_atom_site_label_3
_geom_torsion_atom_site_label_4
_geom_torsion
_geom_torsion_site_symmetry_1
_geom_torsion_site_symmetry_2
_geom_torsion_site_symmetry_3
_geom_torsion_site_symmetry_4
_geom_torsion_publ_flag
N1 C1 C2 C3 -0.3(4) . . . . ?
C1 C2 C3 N2 -1.0(4) . . . . ?
C1 C2 C3 C4 179.5(2) . . . . ?
N4 C6 C7 C8 0.0(4) . . . . ?
C6 C7 C8 N5 -2.3(4) . . . . ?
C6 C7 C8 C9 177.7(2) . . . . ?
C2 C1 N1 C5 2.1(3) . . . . ?
C2 C1 N1 Mn1 -174.30(19) . . . . ?
N3 C5 N1 C1 177.8(2) . . . . ?
N2 C5 N1 C1 -2.9(3) . . . . ?
N3 C5 N1 Mn1 -6.6(3) . . . . ?
N2 C5 N1 Mn1 172.69(17) . . . . ?
C2 C3 N2 C5 0.3(4) . . . . ?
C4 C3 N2 C5 179.8(2) . . . . ?
N3 C5 N2 C3 -178.9(2) . . . . ?
N1 C5 N2 C3 1.8(4) . . . . ?
C7 C6 N4 C10 2.8(4) . . . . ?
N6 C10 N4 C6 176.9(2) . . . . ?
N5 C10 N4 C6 -3.3(4) . . . . ?
C7 C8 N5 C10 1.9(4) . . . . ?
C9 C8 N5 C10 -178.1(2) . . . . ?
N6 C10 N5 C8 -179.3(2) . . . . ?
N4 C10 N5 C8 0.9(4) . . . . ?
